data_7063355
loop_
_publ_author_name
'Naveen, Ramasamy'
'Muthusamy, Sengodagounder'

_publ_section_title
;
 On-water synthesis of 3,6-dihydro-2H-thiopyrans: Doyle--Kirmse reaction
 induced by blue-LEDs and ring-closing metathesis
;
_journal_issue 32
_journal_name_full 'New Journal of Chemistry'
_journal_page_first 14305
_journal_page_last 14310
_journal_paper_doi 10.1039/D4NJ01668H
_journal_volume 48
_journal_year 2024
_chemical_formula_sum 'C13 H14 O2 S'
_chemical_formula_weight 234.30
_chemical_name_common ORGANIC
_space_group_crystal_system monoclinic
_space_group_IT_number 14
_space_group_name_Hall '-P 2yn'
_space_group_name_H-M_alt 'P 1 21/n 1'
_atom_sites_solution_hydrogens difmap
_audit_update_record
;
2024-02-09 deposited with the CCDC.	2024-07-15 downloaded from the CCDC.
;
_cell_angle_alpha 90
_cell_angle_beta 103.6680(10)
_cell_angle_gamma 90
_cell_formula_units_Z 4
_cell_length_a 7.8862(3)
_cell_length_b 10.3502(4)
_cell_length_c 14.3311(5)
_cell_measurement_reflns_used 8338
_cell_measurement_temperature 159.(2)
_cell_measurement_theta_max 37.1655
_cell_measurement_theta_min 2.4518
_cell_volume 1136.63(7)
_computing_cell_refinement 'Bruker SAINT'
_computing_data_collection 'Bruker APEX2'
_computing_data_reduction 'Bruker SAINT'
_computing_molecular_graphics 'Bruker SHELXTL'
_computing_publication_material 'Bruker SHELXTL'
_computing_structure_refinement 'SHELXL-2014 (Sheldrick 2014)'
_computing_structure_solution 'SHELXS-97 (Sheldrick 2008)'
_diffrn_ambient_temperature 159.(2)
_diffrn_detector_area_resol_mean 7.3910
_diffrn_measured_fraction_theta_full 0.998
_diffrn_measured_fraction_theta_max 0.998
_diffrn_measurement_device_type 'Bruker D8 Quest'
_diffrn_measurement_method '\f and \w scans'
_diffrn_radiation_type Mok\a
_diffrn_radiation_wavelength 0.71073
_diffrn_reflns_av_R_equivalents 0.0606
_diffrn_reflns_av_unetI/netI 0.0410
_diffrn_reflns_limit_h_max 14
_diffrn_reflns_limit_h_min -14
_diffrn_reflns_limit_k_max 18
_diffrn_reflns_limit_k_min -18
_diffrn_reflns_limit_l_max 25
_diffrn_reflns_limit_l_min -25
_diffrn_reflns_number 39684
_diffrn_reflns_theta_full 39.44
_diffrn_reflns_theta_max 39.44
_diffrn_reflns_theta_min 2.45
_diffrn_source 'MICRO FOCUS TUBE'
_exptl_absorpt_coefficient_mu 0.266
_exptl_absorpt_correction_T_max 0.9600
_exptl_absorpt_correction_T_min 0.8650
_exptl_absorpt_correction_type multi-scan
_exptl_absorpt_process_details SADABS
_exptl_crystal_colour colourless
_exptl_crystal_density_diffrn 1.369
_exptl_crystal_density_method 'not measured'
_exptl_crystal_description BLOCK
_exptl_crystal_F_000 496
_exptl_crystal_size_max 0.560
_exptl_crystal_size_mid 0.175
_exptl_crystal_size_min 0.156
_refine_diff_density_max 0.532
_refine_diff_density_min -0.373
_refine_ls_extinction_method none
_refine_ls_goodness_of_fit_ref 1.081
_refine_ls_hydrogen_treatment refall
_refine_ls_matrix_type full
_refine_ls_number_parameters 201
_refine_ls_number_reflns 6788
_refine_ls_number_restraints 0
_refine_ls_restrained_S_all 1.081
_refine_ls_R_factor_all 0.0790
_refine_ls_R_factor_gt 0.0432
_refine_ls_shift/su_max 0.001
_refine_ls_shift/su_mean 0.000
_refine_ls_structure_factor_coef Fsqd
_refine_ls_weighting_details 'w=1/[\s^2^(Fo^2^)+(0.0512P)^2^+0.2698P] where P=(Fo^2^+2Fc^2^)/3'
_refine_ls_weighting_scheme calc
_refine_ls_wR_factor_gt 0.1040
_refine_ls_wR_factor_ref 0.1278
_reflns_number_gt 4696
_reflns_number_total 6788
_reflns_threshold_expression 'I > 2\s(I)'
_cod_data_source_file d4nj01668h2.cif
_cod_data_source_block SMRN233
_cod_depositor_comments
;
The following automatic conversions were performed:

data item '_exptl_absorpt_correction_type' value 'MULTI SCAN' was
changed to 'multi-scan' in accordance with the
/home/data/users/saulius/crontab/automatic-downloads/rss-feeds/RSC/lib/dictionaries/cif_core.dic
dictionary named 'cif_core.dic' version 2.4.2 last updated on
2011-04-26.

Automatic conversion script
Id: cif_fix_values 8170 2020-07-09 18:12:32Z antanas 

 Adding full bibliography for 7063355--7063356.cif.
;
_cod_database_code 7063355

loop_
_space_group_symop_operation_xyz
'x, y, z'
'-x+1/2, y+1/2, -z+1/2'
'-x, -y, -z'
'x-1/2, -y-1/2, z-1/2'

loop_
_atom_site_type_symbol
_atom_site_label
_atom_site_fract_x
_atom_site_fract_y
_atom_site_fract_z
_atom_site_U_iso_or_equiv
_atom_site_adp_type
_atom_site_calc_flag
_atom_site_refinement_flags_adp
_atom_site_refinement_flags_occupancy
_atom_site_refinement_flags_posn
_atom_site_occupancy
_atom_site_disorder_assembly
_atom_site_disorder_group
S S1 0.99211(3) 0.72849(3) 0.61740(2) 0.02194(6) Uani d . . . 1 . .
O O1 0.64990(12) 0.86700(8) 0.59284(6) 0.03025(18) Uani d . . . 1 . .
O O2 0.49251(9) 0.73631(8) 0.48104(6) 0.02436(15) Uani d . . . 1 . .
C C1 0.86710(13) 0.86232(9) 0.41580(7) 0.02109(17) Uani d . . . 1 . .
C C2 0.90770(14) 0.90233(11) 0.33116(8) 0.02580(19) Uani d . . . 1 . .
C C3 0.91552(14) 0.81250(12) 0.26020(8) 0.0263(2) Uani d . . . 1 . .
C C4 0.88323(14) 0.68325(11) 0.27454(7) 0.02466(19) Uani d . . . 1 . .
C C5 0.84248(13) 0.64270(10) 0.35925(7) 0.02054(16) Uani d . . . 1 . .
C C6 0.83450(11) 0.73179(9) 0.43094(6) 0.01624(14) Uani d . . . 1 . .
C C7 0.79431(11) 0.69241(8) 0.52603(6) 0.01610(14) Uani d . . . 1 . .
C C8 0.75089(12) 0.54813(9) 0.53294(7) 0.01754(15) Uani d . . . 1 . .
C C9 0.73054(14) 0.51172(10) 0.63135(7) 0.02220(17) Uani d . . . 1 . .
C C10 0.80421(14) 0.57137(11) 0.71326(8) 0.02451(19) Uani d . . . 1 . .
C C11 0.92022(16) 0.68689(12) 0.72419(8) 0.0269(2) Uani d . . . 1 . .
C C12 0.64094(12) 0.77608(9) 0.53975(7) 0.01802(15) Uani d . . . 1 . .
C C13 0.33815(15) 0.81133(13) 0.48187(10) 0.0288(2) Uani d . . . 1 . .
H H1 0.863(2) 0.9215(16) 0.4656(11) 0.028(4) Uiso d . . . 1 . .
H H2 0.932(2) 0.9899(18) 0.3229(12) 0.039(5) Uiso d . . . 1 . .
H H3 0.942(2) 0.8370(18) 0.2031(14) 0.043(5) Uiso d . . . 1 . .
H H4 0.888(2) 0.6212(16) 0.2260(12) 0.033(4) Uiso d . . . 1 . .
H H5 0.8261(19) 0.5527(16) 0.3674(11) 0.028(4) Uiso d . . . 1 . .
H H9 0.663(2) 0.4346(16) 0.6341(12) 0.032(4) Uiso d . . . 1 . .
H H8A 0.6489(19) 0.5294(15) 0.4856(11) 0.024(4) Uiso d . . . 1 . .
H H8B 0.8383(19) 0.4969(15) 0.5188(11) 0.024(4) Uiso d . . . 1 . .
H H10 0.780(2) 0.5374(17) 0.7718(11) 0.032(4) Uiso d . . . 1 . .
H H11A 0.869(2) 0.7627(16) 0.7450(13) 0.032(4) Uiso d . . . 1 . .
H H11B 1.028(2) 0.6734(18) 0.7741(13) 0.039(4) Uiso d . . . 1 . .
H H13A 0.245(2) 0.7751(17) 0.4365(13) 0.038(5) Uiso d . . . 1 . .
H H13B 0.316(2) 0.8081(19) 0.5439(14) 0.042(5) Uiso d . . . 1 . .
H H13C 0.354(2) 0.8999(18) 0.4631(12) 0.038(4) Uiso d . . . 1 . .

loop_
_atom_site_aniso_label
_atom_site_aniso_U_11
_atom_site_aniso_U_22
_atom_site_aniso_U_33
_atom_site_aniso_U_12
_atom_site_aniso_U_13
_atom_site_aniso_U_23
S1 0.01836(10) 0.02458(12) 0.02047(11) -0.00353(8) -0.00021(8) -0.00113(8)
O1 0.0328(4) 0.0267(4) 0.0296(4) 0.0065(3) 0.0042(3) -0.0108(3)
O2 0.0153(3) 0.0246(3) 0.0317(4) 0.0034(2) 0.0024(3) -0.0056(3)
C1 0.0210(4) 0.0179(4) 0.0240(4) -0.0012(3) 0.0047(3) 0.0001(3)
C2 0.0245(4) 0.0238(4) 0.0290(5) -0.0029(4) 0.0061(4) 0.0063(4)
C3 0.0217(4) 0.0348(5) 0.0231(4) -0.0004(4) 0.0064(3) 0.0062(4)
C4 0.0248(4) 0.0298(5) 0.0197(4) 0.0033(4) 0.0059(3) 0.0004(4)
C5 0.0232(4) 0.0194(4) 0.0187(4) 0.0019(3) 0.0044(3) -0.0011(3)
C6 0.0139(3) 0.0166(3) 0.0175(3) 0.0002(3) 0.0023(3) 0.0002(3)
C7 0.0148(3) 0.0154(3) 0.0171(3) -0.0003(3) 0.0019(3) -0.0013(3)
C8 0.0173(3) 0.0164(3) 0.0186(4) -0.0008(3) 0.0035(3) 0.0005(3)
C9 0.0235(4) 0.0194(4) 0.0244(4) 0.0015(3) 0.0071(3) 0.0031(3)
C10 0.0262(4) 0.0268(5) 0.0209(4) 0.0039(4) 0.0063(3) 0.0038(3)
C11 0.0285(5) 0.0318(5) 0.0179(4) -0.0015(4) 0.0003(4) -0.0018(4)
C12 0.0191(4) 0.0168(3) 0.0184(4) 0.0012(3) 0.0049(3) -0.0001(3)
C13 0.0197(4) 0.0311(5) 0.0360(6) 0.0084(4) 0.0076(4) 0.0018(4)

loop_
_atom_type_symbol
_atom_type_description
_atom_type_scat_dispersion_real
_atom_type_scat_dispersion_imag
_atom_type_scat_source
C C 0.0033 0.0016 'International Tables Vol C Tables 4.2.6.8 and 6.1.1.4'
H H 0.0000 0.0000 'International Tables Vol C Tables 4.2.6.8 and 6.1.1.4'
O O 0.0106 0.0060 'International Tables Vol C Tables 4.2.6.8 and 6.1.1.4'
S S 0.1246 0.1234 'International Tables Vol C Tables 4.2.6.8 and 6.1.1.4'

loop_
_geom_angle_atom_site_label_1
_geom_angle_atom_site_label_2
_geom_angle_atom_site_label_3
_geom_angle_site_symmetry_1
_geom_angle_site_symmetry_3
_geom_angle
_geom_angle_publ_flag
C11 S1 C7 . . 99.98(5) ?
C12 O2 C13 . . 116.33(9) ?
C2 C1 C6 . . 120.73(10) ?
C2 C1 H1 . . 121.5(10) ?
C6 C1 H1 . . 117.8(10) ?
C1 C2 C3 . . 119.92(10) ?
C1 C2 H2 . . 119.5(11) ?
C3 C2 H2 . . 120.6(11) ?
C4 C3 C2 . . 119.71(10) ?
C4 C3 H3 . . 118.8(12) ?
C2 C3 H3 . . 121.5(12) ?
C3 C4 C5 . . 120.57(10) ?
C3 C4 H4 . . 120.0(10) ?
C5 C4 H4 . . 119.4(10) ?
C4 C5 C6 . . 120.24(9) ?
C4 C5 H5 . . 117.9(10) ?
C6 C5 H5 . . 121.8(10) ?
C5 C6 C1 . . 118.82(9) ?
C5 C6 C7 . . 122.49(8) ?
C1 C6 C7 . . 118.69(8) ?
C6 C7 C12 . . 107.43(7) ?
C6 C7 C8 . . 114.37(7) ?
C12 C7 C8 . . 110.14(7) ?
C6 C7 S1 . . 105.30(6) ?
C12 C7 S1 . . 111.00(6) ?
C8 C7 S1 . . 108.54(6) ?
C9 C8 C7 . . 112.18(8) ?
C9 C8 H8A . . 111.2(9) ?
C7 C8 H8A . . 108.5(9) ?
C9 C8 H8B . . 108.1(9) ?
C7 C8 H8B . . 110.6(9) ?
H8A C8 H8B . . 106.1(13) ?
C10 C9 C8 . . 126.09(10) ?
C10 C9 H9 . . 118.5(10) ?
C8 C9 H9 . . 115.3(10) ?
C9 C10 C11 . . 126.39(10) ?
C9 C10 H10 . . 117.4(10) ?
C11 C10 H10 . . 116.2(10) ?
C10 C11 S1 . . 114.20(8) ?
C10 C11 H11A . . 113.4(10) ?
S1 C11 H11A . . 107.8(10) ?
C10 C11 H11B . . 111.5(11) ?
S1 C11 H11B . . 105.1(11) ?
H11A C11 H11B . . 104.0(15) ?
O1 C12 O2 . . 123.51(9) ?
O1 C12 C7 . . 126.28(9) ?
O2 C12 C7 . . 110.17(8) ?
O2 C13 H13A . . 107.5(11) ?
O2 C13 H13B . . 109.2(12) ?
H13A C13 H13B . . 110.7(16) ?
O2 C13 H13C . . 109.9(10) ?
H13A C13 H13C . . 108.5(15) ?
H13B C13 H13C . . 110.9(16) ?

loop_
_geom_bond_atom_site_label_1
_geom_bond_atom_site_label_2
_geom_bond_site_symmetry_2
_geom_bond_distance
_geom_bond_publ_flag
S1 C11 . 1.8053(12) ?
S1 C7 . 1.8226(9) ?
O1 C12 . 1.2016(12) ?
O2 C12 . 1.3350(12) ?
O2 C13 . 1.4463(13) ?
C1 C2 . 1.3889(15) ?
C1 C6 . 1.4017(13) ?
C1 H1 . 0.947(16) ?
C2 C3 . 1.3900(17) ?
C2 H2 . 0.938(18) ?
C3 C4 . 1.3862(17) ?
C3 H3 . 0.926(19) ?
C4 C5 . 1.3920(15) ?
C4 H4 . 0.955(17) ?
C5 C6 . 1.3929(13) ?
C5 H5 . 0.951(16) ?
C6 C7 . 1.5258(13) ?
C7 C12 . 1.5375(13) ?
C7 C8 . 1.5405(13) ?
C8 C9 . 1.5047(14) ?
C8 H8A . 0.942(15) ?
C8 H8B . 0.929(15) ?
C9 C10 . 1.3320(15) ?
C9 H9 . 0.966(17) ?
C10 C11 . 1.4911(17) ?
C10 H10 . 0.969(16) ?
C11 H11A . 0.960(17) ?
C11 H11B . 0.982(18) ?
C13 H13A . 0.936(19) ?
C13 H13B . 0.94(2) ?
C13 H13C . 0.972(18) ?
